data_7203224
loop_
_publ_author_name
'Choudhury, Angshuman Roy'
'Row, Tayur N. Guru'

_publ_section_title
;
 Organic fluorine as crystal engineering tool: Evidence from packing
 features in fluorine substituted isoquinolines
;
_journal_issue 3
_journal_name_full CrystEngComm
_journal_page_first 265
_journal_paper_doi 10.1039/b516670e
_journal_volume 8
_journal_year 2006
_chemical_formula_sum 'C22 H19 F2 N O'
_chemical_formula_weight 351.38
_chemical_name_common
;
1-(3-Fluorophenyl)- 2- (4-Fluorophenyl)-6-methoxy-1,2,3,4-
tetrahydroisoquinoline
;
_chemical_name_systematic
;
?
;
_space_group_IT_number 61
_symmetry_space_group_name_Hall '-P 2ac 2ab'
_symmetry_space_group_name_H-M 'P b c a'
_atom_sites_solution_hydrogens geom
_atom_sites_solution_primary direct
_atom_sites_solution_secondary difmap
_audit_creation_method SHELXL-97
_cell_angle_alpha 90.00
_cell_angle_beta 90.00
_cell_angle_gamma 90.00
_cell_formula_units_Z 8
_cell_length_a 10.728(3)
_cell_length_b 8.023(2)
_cell_length_c 39.710(11)
_cell_measurement_temperature 100(2)
_cell_volume 3417.9(16)
_computing_structure_refinement 'SHELXL-97 (Sheldrick, 1997)'
_diffrn_ambient_temperature 100(2)
_diffrn_measured_fraction_theta_full 1.000
_diffrn_measured_fraction_theta_max 1.000
_diffrn_radiation_monochromator graphite
_diffrn_radiation_source 'fine-focus sealed tube'
_diffrn_radiation_type MoK\a
_diffrn_radiation_wavelength 0.71073
_diffrn_reflns_av_R_equivalents 0.1346
_diffrn_reflns_av_sigmaI/netI 0.0771
_diffrn_reflns_limit_h_max 12
_diffrn_reflns_limit_h_min -12
_diffrn_reflns_limit_k_max 9
_diffrn_reflns_limit_k_min -9
_diffrn_reflns_limit_l_max 47
_diffrn_reflns_limit_l_min -47
_diffrn_reflns_number 24463
_diffrn_reflns_theta_full 25.35
_diffrn_reflns_theta_max 25.35
_diffrn_reflns_theta_min 1.03
_exptl_absorpt_coefficient_mu 0.098
_exptl_absorpt_correction_T_max 0.9902
_exptl_absorpt_correction_T_min 0.9711
_exptl_crystal_density_diffrn 1.366
_exptl_crystal_density_method 'not measured'
_exptl_crystal_F_000 1472
_exptl_crystal_size_max 0.30
_exptl_crystal_size_mid 0.20
_exptl_crystal_size_min 0.10
_refine_diff_density_max 0.233
_refine_diff_density_min -0.180
_refine_diff_density_rms 0.051
_refine_ls_extinction_method none
_refine_ls_goodness_of_fit_ref 1.003
_refine_ls_hydrogen_treatment mixed
_refine_ls_matrix_type full
_refine_ls_number_parameters 311
_refine_ls_number_reflns 3129
_refine_ls_number_restraints 0
_refine_ls_restrained_S_all 1.003
_refine_ls_R_factor_all 0.1118
_refine_ls_R_factor_gt 0.0517
_refine_ls_shift/su_max 0.000
_refine_ls_shift/su_mean 0.000
_refine_ls_structure_factor_coef Fsqd
_refine_ls_weighting_details 'calc w=1/[\s^2^(Fo^2^)+(0.0651P)^2^+0.0000P] where P=(Fo^2^+2Fc^2^)/3'
_refine_ls_weighting_scheme calc
_refine_ls_wR_factor_gt 0.1017
_refine_ls_wR_factor_ref 0.1348
_reflns_number_gt 1841
_reflns_number_total 3129
_reflns_threshold_expression >2sigma(I)
_cod_data_source_file B516670E.txt
_cod_data_source_block arc8lt_5
_cod_original_cell_volume 3417.9(17)
_cod_database_code 7203224

loop_
_symmetry_equiv_pos_as_xyz
'x, y, z'
'-x+1/2, -y, z+1/2'
'-x, y+1/2, -z+1/2'
'x+1/2, -y+1/2, -z'
'-x, -y, -z'
'x-1/2, y, -z-1/2'
'x, -y-1/2, z-1/2'
'-x-1/2, y-1/2, z'

loop_
_atom_site_label
_atom_site_type_symbol
_atom_site_fract_x
_atom_site_fract_y
_atom_site_fract_z
_atom_site_U_iso_or_equiv
_atom_site_adp_type
_atom_site_occupancy
_atom_site_symmetry_multiplicity
_atom_site_calc_flag
_atom_site_refinement_flags
_atom_site_disorder_assembly
_atom_site_disorder_group
F2 F -0.16721(15) 1.0257(2) 0.26763(4) 0.0343(5) Uani 1 1 d . . .
F1 F -0.17023(15) 0.1838(2) 0.07021(4) 0.0354(5) Uani 1 1 d . . .
O1 O 0.20853(19) 0.9528(3) 0.01209(5) 0.0311(6) Uani 1 1 d . . .
N2 N 0.05823(19) 0.7244(3) 0.15799(6) 0.0184(6) Uani 1 1 d . . .
C18 C 0.0700(3) 0.8893(3) 0.20903(7) 0.0196(7) Uani 1 1 d . . .
C1 C -0.0157(3) 0.6768(3) 0.12855(7) 0.0183(7) Uani 1 1 d . . .
C10 C 0.1709(3) 0.7333(3) 0.09307(7) 0.0189(7) Uani 1 1 d . . .
C6 C 0.1603(3) 0.8798(4) 0.04053(7) 0.0221(7) Uani 1 1 d . . .
C21 C -0.1837(3) 0.8547(4) 0.21932(8) 0.0225(7) Uani 1 1 d . . .
C8 C -0.0264(3) 0.8236(3) 0.07172(7) 0.0211(7) Uani 1 1 d . . .
C9 C 0.0424(2) 0.7448(3) 0.09656(7) 0.0176(7) Uani 1 1 d . . .
C14 C -0.1130(3) 0.1525(4) 0.12688(8) 0.0246(7) Uani 1 1 d . . .
C22 C -0.1275(3) 0.7778(4) 0.19199(8) 0.0201(7) Uani 1 1 d . . .
C4 C 0.2382(3) 0.6530(4) 0.12195(8) 0.0215(7) Uani 1 1 d . . .
C20 C -0.1114(3) 0.9486(4) 0.24066(7) 0.0234(7) Uani 1 1 d . . .
C11 C -0.0436(2) 0.4894(3) 0.12755(7) 0.0184(7) Uani 1 1 d . . .
C19 C 0.0146(3) 0.9666(4) 0.23632(8) 0.0213(7) Uani 1 1 d . . .
C16 C -0.0907(3) 0.4171(4) 0.09825(8) 0.0216(7) Uani 1 1 d . . .
C5 C 0.2304(3) 0.8007(3) 0.06504(7) 0.0198(7) Uani 1 1 d . . .
C17 C 0.0015(2) 0.7972(3) 0.18578(7) 0.0169(6) Uani 1 1 d . . .
C7 C 0.0314(3) 0.8910(4) 0.04381(8) 0.0233(7) Uani 1 1 d . . .
C12 C -0.0306(3) 0.3905(4) 0.15613(8) 0.0215(7) Uani 1 1 d . . .
C3 C 0.1942(3) 0.7269(4) 0.15519(8) 0.0202(7) Uani 1 1 d . . .
C15 C -0.1234(3) 0.2516(4) 0.09889(8) 0.0242(7) Uani 1 1 d . . .
C13 C -0.0648(3) 0.2247(4) 0.15566(9) 0.0245(7) Uani 1 1 d . . .
C23 C 0.3406(3) 0.9473(5) 0.00778(10) 0.0368(9) Uani 1 1 d . . .
H18 H 0.155(2) 0.904(3) 0.2061(6) 0.007(6) Uiso 1 1 d . . .
H5 H 0.319(2) 0.788(3) 0.0623(6) 0.014(7) Uiso 1 1 d . . .
H8 H -0.120(2) 0.829(3) 0.0749(6) 0.014(7) Uiso 1 1 d . . .
H22 H -0.180(2) 0.708(4) 0.1770(7) 0.024(8) Uiso 1 1 d . . .
H4B H 0.221(2) 0.533(4) 0.1207(7) 0.019(7) Uiso 1 1 d . . .
H13 H -0.056(2) 0.163(3) 0.1750(7) 0.013(7) Uiso 1 1 d . . .
H4AA H 0.328(3) 0.666(3) 0.1186(7) 0.022(8) Uiso 1 1 d . . .
H7 H -0.010(2) 0.948(3) 0.0265(7) 0.015(7) Uiso 1 1 d . . .
H23A H 0.387(3) 1.006(4) 0.0266(8) 0.032(9) Uiso 1 1 d . . .
H1 H -0.101(2) 0.735(3) 0.1292(7) 0.024(8) Uiso 1 1 d . . .
H21 H -0.273(3) 0.844(4) 0.2225(8) 0.039(9) Uiso 1 1 d . . .
H16 H -0.097(2) 0.482(3) 0.0760(7) 0.021(7) Uiso 1 1 d . . .
H23B H 0.360(3) 1.012(4) -0.0124(9) 0.039(9) Uiso 1 1 d . . .
H3A H 0.231(2) 0.847(4) 0.1554(7) 0.027(8) Uiso 1 1 d . . .
H3B H 0.230(2) 0.662(3) 0.1735(7) 0.017(7) Uiso 1 1 d . . .
H14 H -0.136(2) 0.040(4) 0.1246(7) 0.029(8) Uiso 1 1 d . . .
H12 H 0.002(2) 0.438(3) 0.1744(7) 0.018(8) Uiso 1 1 d . . .
H23C H 0.368(3) 0.829(4) 0.0075(8) 0.037(9) Uiso 1 1 d . . .
H19 H 0.062(2) 1.038(4) 0.2510(7) 0.030(8) Uiso 1 1 d . . .

loop_
_atom_site_aniso_label
_atom_site_aniso_U_11
_atom_site_aniso_U_22
_atom_site_aniso_U_33
_atom_site_aniso_U_23
_atom_site_aniso_U_13
_atom_site_aniso_U_12
F2 0.0360(10) 0.0413(11) 0.0256(11) -0.0161(9) 0.0090(8) -0.0062(8)
F1 0.0428(11) 0.0262(10) 0.0370(12) -0.0105(9) -0.0114(9) -0.0008(8)
O1 0.0340(13) 0.0416(14) 0.0178(13) 0.0094(10) 0.0048(9) -0.0023(10)
N2 0.0194(12) 0.0218(13) 0.0141(14) -0.0044(11) -0.0004(11) -0.0016(10)
C18 0.0187(15) 0.0183(15) 0.0217(19) 0.0013(13) 0.0009(13) -0.0020(12)
C1 0.0197(15) 0.0199(16) 0.0153(17) 0.0005(13) -0.0018(12) 0.0006(12)
C10 0.0285(16) 0.0146(14) 0.0135(17) -0.0030(12) -0.0023(13) 0.0024(12)
C6 0.0317(17) 0.0203(15) 0.0144(18) -0.0008(13) 0.0034(14) -0.0029(13)
C21 0.0221(17) 0.0237(17) 0.0217(19) -0.0013(13) 0.0036(14) -0.0004(13)
C8 0.0234(16) 0.0213(15) 0.0186(18) -0.0016(14) -0.0031(13) -0.0012(12)
C9 0.0245(16) 0.0132(14) 0.0151(17) -0.0032(12) 0.0000(13) -0.0013(12)
C14 0.0244(16) 0.0154(16) 0.034(2) -0.0015(15) 0.0045(14) 0.0007(13)
C22 0.0236(16) 0.0213(16) 0.0154(18) -0.0024(13) -0.0005(13) -0.0025(13)
C4 0.0210(17) 0.0237(18) 0.0197(18) 0.0005(14) 0.0008(13) 0.0036(13)
C20 0.0315(18) 0.0240(16) 0.0147(17) -0.0048(13) 0.0062(14) 0.0020(13)
C11 0.0171(15) 0.0173(15) 0.0207(17) -0.0013(13) 0.0016(12) 0.0028(11)
C19 0.0230(16) 0.0216(15) 0.0194(18) -0.0001(14) -0.0041(14) -0.0027(13)
C16 0.0268(17) 0.0217(16) 0.0162(18) -0.0003(14) -0.0009(13) 0.0025(12)
C5 0.0234(16) 0.0203(15) 0.0158(17) -0.0037(14) 0.0016(13) -0.0002(12)
C17 0.0249(16) 0.0135(14) 0.0124(16) 0.0027(12) -0.0006(12) 0.0010(12)
C7 0.0327(18) 0.0222(16) 0.0151(18) 0.0059(14) -0.0030(14) 0.0014(13)
C12 0.0229(16) 0.0227(16) 0.0190(18) -0.0023(15) 0.0022(14) -0.0002(12)
C3 0.0193(15) 0.0217(16) 0.0196(18) 0.0046(14) 0.0004(14) 0.0004(12)
C15 0.0234(16) 0.0221(15) 0.027(2) -0.0101(14) -0.0030(14) 0.0016(12)
C13 0.0271(17) 0.0224(16) 0.024(2) 0.0082(15) 0.0055(15) 0.0040(13)
C23 0.037(2) 0.046(2) 0.027(2) 0.0090(19) 0.0114(17) 0.0026(18)

loop_
_atom_type_symbol
_atom_type_description
_atom_type_scat_dispersion_real
_atom_type_scat_dispersion_imag
_atom_type_scat_source
C C 0.0033 0.0016 'International Tables Vol C Tables 4.2.6.8 and 6.1.1.4'
H H 0.0000 0.0000 'International Tables Vol C Tables 4.2.6.8 and 6.1.1.4'
N N 0.0061 0.0033 'International Tables Vol C Tables 4.2.6.8 and 6.1.1.4'
O O 0.0106 0.0060 'International Tables Vol C Tables 4.2.6.8 and 6.1.1.4'
F F 0.0171 0.0103 'International Tables Vol C Tables 4.2.6.8 and 6.1.1.4'

loop_
_geom_angle_atom_site_label_1
_geom_angle_atom_site_label_2
_geom_angle_atom_site_label_3
_geom_angle
_geom_angle_site_symmetry_1
_geom_angle_site_symmetry_3
_geom_angle_publ_flag
C6 O1 C23 117.3(2) . . ?
C17 N2 C1 120.5(2) . . ?
C17 N2 C3 119.4(2) . . ?
C1 N2 C3 118.9(2) . . ?
C19 C18 C17 122.1(3) . . ?
C19 C18 H18 117.6(16) . . ?
C17 C18 H18 120.3(16) . . ?
N2 C1 C9 110.6(2) . . ?
N2 C1 C11 112.5(2) . . ?
C9 C1 C11 114.3(2) . . ?
N2 C1 H1 110.1(15) . . ?
C9 C1 H1 102.9(15) . . ?
C11 C1 H1 105.9(16) . . ?
C9 C10 C5 120.6(3) . . ?
C9 C10 C4 115.5(3) . . ?
C5 C10 C4 123.9(3) . . ?
O1 C6 C5 124.7(3) . . ?
O1 C6 C7 115.1(3) . . ?
C5 C6 C7 120.3(3) . . ?
C20 C21 C22 118.8(3) . . ?
C20 C21 H21 121.8(18) . . ?
C22 C21 H21 119.4(18) . . ?
C7 C8 C9 120.7(3) . . ?
C7 C8 H8 121.8(14) . . ?
C9 C8 H8 117.4(15) . . ?
C8 C9 C10 119.2(3) . . ?
C8 C9 C1 122.8(3) . . ?
C10 C9 C1 117.9(2) . . ?
C15 C14 C13 117.2(3) . . ?
C15 C14 H14 117.1(18) . . ?
C13 C14 H14 125.6(18) . . ?
C21 C22 C17 120.9(3) . . ?
C21 C22 H22 118.4(16) . . ?
C17 C22 H22 120.7(15) . . ?
C10 C4 C3 110.2(2) . . ?
C10 C4 H4B 107.0(16) . . ?
C3 C4 H4B 111.5(16) . . ?
C10 C4 H4AA 108.7(16) . . ?
C3 C4 H4AA 112.5(16) . . ?
H4B C4 H4AA 107(2) . . ?
C19 C20 F2 118.7(3) . . ?
C19 C20 C21 122.5(3) . . ?
F2 C20 C21 118.8(3) . . ?
C12 C11 C16 118.6(3) . . ?
C12 C11 C1 121.2(3) . . ?
C16 C11 C1 120.0(3) . . ?
C20 C19 C18 118.4(3) . . ?
C20 C19 H19 120.3(17) . . ?
C18 C19 H19 121.2(17) . . ?
C15 C16 C11 118.6(3) . . ?
C15 C16 H16 119.1(15) . . ?
C11 C16 H16 122.2(15) . . ?
C6 C5 C10 119.4(3) . . ?
C6 C5 H5 120.5(15) . . ?
C10 C5 H5 120.1(15) . . ?
N2 C17 C18 121.3(2) . . ?
N2 C17 C22 121.4(2) . . ?
C18 C17 C22 117.3(3) . . ?
C8 C7 C6 119.8(3) . . ?
C8 C7 H7 124.3(16) . . ?
C6 C7 H7 116.0(16) . . ?
C13 C12 C11 120.8(3) . . ?
C13 C12 H12 121.7(18) . . ?
C11 C12 H12 117.4(18) . . ?
N2 C3 C4 111.7(2) . . ?
N2 C3 H3A 112.7(15) . . ?
C4 C3 H3A 104.6(15) . . ?
N2 C3 H3B 109.0(15) . . ?
C4 C3 H3B 108.5(15) . . ?
H3A C3 H3B 110(2) . . ?
F1 C15 C14 118.5(3) . . ?
F1 C15 C16 117.8(3) . . ?
C14 C15 C16 123.7(3) . . ?
C12 C13 C14 121.0(3) . . ?
C12 C13 H13 118.8(16) . . ?
C14 C13 H13 120.2(16) . . ?
O1 C23 H23A 112.7(17) . . ?
O1 C23 H23B 106.9(18) . . ?
H23A C23 H23B 105(2) . . ?
O1 C23 H23C 109.1(17) . . ?
H23A C23 H23C 108(3) . . ?
H23B C23 H23C 116(3) . . ?

loop_
_geom_bond_atom_site_label_1
_geom_bond_atom_site_label_2
_geom_bond_distance
_geom_bond_site_symmetry_2
_geom_bond_publ_flag
F2 C20 1.374(3) . ?
F1 C15 1.359(3) . ?
O1 C6 1.373(3) . ?
O1 C23 1.427(4) . ?
N2 C17 1.389(3) . ?
N2 C1 1.463(3) . ?
N2 C3 1.463(3) . ?
C18 C19 1.382(4) . ?
C18 C17 1.392(4) . ?
C18 H18 0.93(2) . ?
C1 C9 1.517(4) . ?
C1 C11 1.533(4) . ?
C1 H1 1.03(3) . ?
C10 C9 1.389(4) . ?
C10 C5 1.393(4) . ?
C10 C4 1.501(4) . ?
C6 C5 1.384(4) . ?
C6 C7 1.391(4) . ?
C21 C20 1.374(4) . ?
C21 C22 1.387(4) . ?
C21 H21 0.97(3) . ?
C8 C7 1.380(4) . ?
C8 C9 1.385(4) . ?
C8 H8 1.01(2) . ?
C14 C15 1.371(4) . ?
C14 C13 1.382(5) . ?
C14 H14 0.94(3) . ?
C22 C17 1.414(4) . ?
C22 H22 0.99(3) . ?
C4 C3 1.522(4) . ?
C4 H4B 0.98(3) . ?
C4 H4AA 0.98(3) . ?
C20 C19 1.371(4) . ?
C11 C12 1.392(4) . ?
C11 C16 1.394(4) . ?
C19 H19 0.96(3) . ?
C16 C15 1.374(4) . ?
C16 H16 1.03(3) . ?
C5 H5 0.96(2) . ?
C7 H7 0.94(3) . ?
C12 C13 1.379(4) . ?
C12 H12 0.89(3) . ?
C3 H3A 1.04(3) . ?
C3 H3B 0.97(3) . ?
C13 H13 0.92(3) . ?
C23 H23A 1.01(3) . ?
C23 H23B 0.98(3) . ?
C23 H23C 0.99(3) . ?

loop_
_geom_torsion_atom_site_label_1
_geom_torsion_atom_site_label_2
_geom_torsion_atom_site_label_3
_geom_torsion_atom_site_label_4
_geom_torsion
_geom_torsion_site_symmetry_1
_geom_torsion_site_symmetry_2
_geom_torsion_site_symmetry_3
_geom_torsion_site_symmetry_4
_geom_torsion_publ_flag
C17 N2 C1 C9 129.7(3) . . . . ?
C3 N2 C1 C9 -37.6(3) . . . . ?
C17 N2 C1 C11 -101.1(3) . . . . ?
C3 N2 C1 C11 91.5(3) . . . . ?
C23 O1 C6 C5 -0.5(4) . . . . ?
C23 O1 C6 C7 179.0(3) . . . . ?
C7 C8 C9 C10 -0.3(4) . . . . ?
C7 C8 C9 C1 176.7(3) . . . . ?
C5 C10 C9 C8 0.3(4) . . . . ?
C4 C10 C9 C8 177.3(3) . . . . ?
C5 C10 C9 C1 -176.9(2) . . . . ?
C4 C10 C9 C1 0.1(4) . . . . ?
N2 C1 C9 C8 -134.1(3) . . . . ?
C11 C1 C9 C8 97.6(3) . . . . ?
N2 C1 C9 C10 42.9(3) . . . . ?
C11 C1 C9 C10 -85.3(3) . . . . ?
C20 C21 C22 C17 -1.0(4) . . . . ?
C9 C10 C4 C3 -47.8(3) . . . . ?
C5 C10 C4 C3 129.1(3) . . . . ?
C22 C21 C20 C19 -1.2(5) . . . . ?
C22 C21 C20 F2 179.6(3) . . . . ?
N2 C1 C11 C12 17.1(4) . . . . ?
C9 C1 C11 C12 144.4(3) . . . . ?
N2 C1 C11 C16 -167.1(2) . . . . ?
C9 C1 C11 C16 -39.8(4) . . . . ?
F2 C20 C19 C18 -179.7(3) . . . . ?
C21 C20 C19 C18 1.1(4) . . . . ?
C17 C18 C19 C20 1.2(4) . . . . ?
C12 C11 C16 C15 0.6(4) . . . . ?
C1 C11 C16 C15 -175.3(2) . . . . ?
O1 C6 C5 C10 179.1(3) . . . . ?
C7 C6 C5 C10 -0.4(4) . . . . ?
C9 C10 C5 C6 0.1(4) . . . . ?
C4 C10 C5 C6 -176.7(3) . . . . ?
C1 N2 C17 C18 -159.7(2) . . . . ?
C3 N2 C17 C18 7.5(4) . . . . ?
C1 N2 C17 C22 21.7(4) . . . . ?
C3 N2 C17 C22 -171.1(3) . . . . ?
C19 C18 C17 N2 178.2(3) . . . . ?
C19 C18 C17 C22 -3.2(4) . . . . ?
C21 C22 C17 N2 -178.3(3) . . . . ?
C21 C22 C17 C18 3.1(4) . . . . ?
C9 C8 C7 C6 0.0(4) . . . . ?
O1 C6 C7 C8 -179.2(3) . . . . ?
C5 C6 C7 C8 0.3(4) . . . . ?
C16 C11 C12 C13 -0.7(4) . . . . ?
C1 C11 C12 C13 175.2(3) . . . . ?
C17 N2 C3 C4 -175.7(2) . . . . ?
C1 N2 C3 C4 -8.3(4) . . . . ?
C10 C4 C3 N2 51.4(3) . . . . ?
C13 C14 C15 F1 179.8(2) . . . . ?
C13 C14 C15 C16 -1.2(4) . . . . ?
C11 C16 C15 F1 179.4(2) . . . . ?
C11 C16 C15 C14 0.4(4) . . . . ?
C11 C12 C13 C14 -0.2(4) . . . . ?
C15 C14 C13 C12 1.1(4) . . . . ?
